data_1503052
loop_
_publ_author_name
'Li, Changkun'
'Zhang, Hang'
'Feng, Jiajie'
'Zhang, Yan'
'Wang, Jianbo'

_publ_section_title
;
 Rh(I)-catalyzed carbonylative carbocyclization of tethered ene- and
 yne-cyclopropenes.
;
_journal_issue 13
_journal_name_full 'Organic letters'
_journal_page_first 3082
_journal_page_last 3085
_journal_paper_doi 10.1021/ol101091r
_journal_volume 12
_journal_year 2010
_chemical_formula_sum 'C30 H29 N O3 S'
_chemical_formula_weight 483.60
_chemical_name_systematic
; 
 ? 
;
_space_group_IT_number 15
_symmetry_cell_setting monoclinic
_symmetry_space_group_name_Hall '-C 2yc'
_symmetry_space_group_name_H-M 'C 1 2/c 1'
_atom_sites_solution_hydrogens geom
_atom_sites_solution_primary direct
_atom_sites_solution_secondary difmap
_audit_creation_method SHELXL-97
_cell_angle_alpha 90.00
_cell_angle_beta 111.79(3)
_cell_angle_gamma 90.00
_cell_formula_units_Z 8
_cell_length_a 21.763(4)
_cell_length_b 10.484(2)
_cell_length_c 23.818(5)
_cell_measurement_reflns_used 11102
_cell_measurement_temperature 123(2)
_cell_measurement_theta_max 27.48
_cell_measurement_theta_min 2.17
_cell_volume 5046(2)
_computing_cell_refinement Rapid-AUTO
_computing_data_collection 'Rapid-AUTO (Rigaku,2000)'
_computing_data_reduction 'CrystalStructure (Rigaku/MSC,2000)'
_computing_molecular_graphics 'Siemens SHELXTL V4.2,(Sheldrick,1990)'
_computing_publication_material SHELXL-97,(Sheldrick,1997)
_computing_structure_refinement SHELXL-97,(Sheldrick,1997)
_computing_structure_solution SHELXS-97,(Sheldrick,1997)
_diffrn_ambient_temperature 123(2)
_diffrn_detector_area_resol_mean 10.00
_diffrn_measured_fraction_theta_full 0.998
_diffrn_measured_fraction_theta_max 0.998
_diffrn_measurement_device_type 'Rigaku RAXIS RAPID IP'
_diffrn_measurement_method \W
_diffrn_radiation_monochromator graphite
_diffrn_radiation_source 'fine-focus sealed tube'
_diffrn_radiation_type MoK\a
_diffrn_radiation_wavelength 0.71073
_diffrn_reflns_av_R_equivalents 0.0505
_diffrn_reflns_av_sigmaI/netI 0.1156
_diffrn_reflns_limit_h_max 28
_diffrn_reflns_limit_h_min -27
_diffrn_reflns_limit_k_max 13
_diffrn_reflns_limit_k_min -13
_diffrn_reflns_limit_l_max 30
_diffrn_reflns_limit_l_min -30
_diffrn_reflns_number 11102
_diffrn_reflns_theta_full 27.48
_diffrn_reflns_theta_max 27.48
_diffrn_reflns_theta_min 2.17
_diffrn_standards_decay_% 0
_diffrn_standards_interval_count 0
_diffrn_standards_interval_time 0
_diffrn_standards_number 0
_exptl_absorpt_coefficient_mu 0.160
_exptl_absorpt_correction_T_max 0.9534
_exptl_absorpt_correction_T_min 0.9386
_exptl_absorpt_correction_type empirical
_exptl_absorpt_process_details
; 
                                  HIGASHI, T. (1995). Abscor-Empirical 
                                  Absorption Correction based on Fourier 
                                  Series Approximation. 
                                  Rigaku Corporation,Tokyo,Japan. 
;
_exptl_crystal_density_diffrn 1.273
_exptl_crystal_density_method 'not measured'
_exptl_crystal_F_000 2048
_exptl_crystal_size_max 0.40
_exptl_crystal_size_mid 0.40
_exptl_crystal_size_min 0.30
_refine_diff_density_max 0.305
_refine_diff_density_min -0.430
_refine_diff_density_rms 0.064
_refine_ls_extinction_coef 0.00079(3)
_refine_ls_extinction_expression Fc^*^=kFc[1+0.001xFc^2^\l^3^/sin(2\q)]^-1/4^
_refine_ls_extinction_method SHELXL
_refine_ls_goodness_of_fit_ref 1.049
_refine_ls_hydrogen_treatment none
_refine_ls_matrix_type full
_refine_ls_number_parameters 318
_refine_ls_number_reflns 5784
_refine_ls_number_restraints 0
_refine_ls_restrained_S_all 1.049
_refine_ls_R_factor_all 0.0834
_refine_ls_R_factor_gt 0.0427
_refine_ls_shift/su_max 0.001
_refine_ls_shift/su_mean 0.000
_refine_ls_structure_factor_coef Fsqd
_refine_ls_weighting_details 'calc w=1/[\s^2^(Fo^2^)+(0.0000P)^2^+0.0000P] where P=(Fo^2^+2Fc^2^)/3'
_refine_ls_weighting_scheme calc
_refine_ls_wR_factor_gt 0.0584
_refine_ls_wR_factor_ref 0.0607
_reflns_number_gt 3168
_reflns_number_total 5784
_reflns_threshold_expression >2sigma(I)
_cod_data_source_file ol101091r_si_002.cif
_cod_data_source_block lck3a
_cod_depositor_comments
;
The following automatic conversions were performed:

'_exptl_absorpt_correction_type' value 'Empirical' changed to
'empirical' according to
/home/saulius/struct/CIF-dictionaries/cif_core.dic dictionary named
'cif_core.dic' version 2.4.2 from 2011-04-26.

Automatic conversion script
Id: cif_fix_values 1715 2011-07-08 13:25:40Z adriana 
;
_cod_original_cell_volume 5046.5(18)
_cod_original_sg_symbol_H-M C2/c
_cod_database_code 1503052

loop_
_symmetry_equiv_pos_as_xyz
'x, y, z'
'-x, y, -z+1/2'
'x+1/2, y+1/2, z'
'-x+1/2, y+1/2, -z+1/2'
'-x, -y, -z'
'x, -y, z-1/2'
'-x+1/2, -y+1/2, -z'
'x+1/2, -y+1/2, z-1/2'

loop_
_atom_site_label
_atom_site_type_symbol
_atom_site_fract_x
_atom_site_fract_y
_atom_site_fract_z
_atom_site_U_iso_or_equiv
_atom_site_adp_type
_atom_site_occupancy
_atom_site_symmetry_multiplicity
_atom_site_calc_flag
_atom_site_refinement_flags
C1 C 0.12583(10) 0.40969(19) 0.78543(9) 0.0246(5) Uani 1 1 d .
C2 C 0.13088(9) 0.54362(18) 0.76543(9) 0.0200(5) Uani 1 1 d .
C3 C 0.15882(9) 0.63768(17) 0.80576(9) 0.0171(5) Uani 1 1 d .
C4 C 0.18667(9) 0.60529(17) 0.87266(8) 0.0156(4) Uani 1 1 d .
H4 H 0.1502 0.6121 0.8885 0.019 Uiso 1 1 d R
C5 C 0.21323(9) 0.46924(17) 0.88243(8) 0.0158(5) Uani 1 1 d .
H5 H 0.2485 0.4630 0.8650 0.019 Uiso 1 1 d R
C6 C 0.24635(9) 0.68211(18) 0.91439(8) 0.0178(5) Uani 1 1 d .
H6A H 0.2779 0.7013 0.8944 0.021 Uiso 1 1 calc R
H6B H 0.2322 0.7629 0.9275 0.021 Uiso 1 1 calc R
N1 N 0.27595(7) 0.59190(14) 0.96658(6) 0.0159(4) Uani 1 1 d .
C8 C 0.24666(9) 0.46121(17) 0.95080(9) 0.0185(5) Uani 1 1 d .
H8 H 0.2824 0.3951 0.9624 0.022 Uiso 1 1 d R
C9 C 0.19734(9) 0.43443(17) 0.98201(9) 0.0224(5) Uani 1 1 d .
H9A H 0.2220 0.4123 1.0249 0.027 Uiso 1 1 calc R
H9B H 0.1711 0.5123 0.9808 0.027 Uiso 1 1 calc R
C10 C 0.15044(9) 0.32430(18) 0.95073(9) 0.0267(5) Uani 1 1 d .
H10A H 0.1764 0.2450 0.9546 0.032 Uiso 1 1 calc R
H10B H 0.1187 0.3104 0.9710 0.032 Uiso 1 1 calc R
C11 C 0.11224(9) 0.35296(18) 0.88363(9) 0.0260(5) Uani 1 1 d .
H11A H 0.0854 0.4312 0.8796 0.031 Uiso 1 1 calc R
H11B H 0.0818 0.2815 0.8648 0.031 Uiso 1 1 calc R
C12 C 0.16086(9) 0.37146(18) 0.85098(8) 0.0201(5) Uani 1 1 d .
H12 H 0.1836 0.2882 0.8518 0.024 Uiso 1 1 d R
C13 C 0.09912(10) 0.56519(17) 0.69882(9) 0.0217(5) Uani 1 1 d .
C14 C 0.13098(11) 0.52744(19) 0.66056(10) 0.0356(6) Uani 1 1 d .
H14 H 0.1736 0.4893 0.6771 0.043 Uiso 1 1 calc R
C15 C 0.10113(14) 0.5450(2) 0.59846(11) 0.0481(7) Uani 1 1 d .
H15 H 0.1240 0.5217 0.5729 0.058 Uiso 1 1 calc R
C16 C 0.03858(13) 0.5961(2) 0.57398(11) 0.0480(7) Uani 1 1 d .
H16 H 0.0179 0.6071 0.5315 0.058 Uiso 1 1 calc R
C17 C 0.00589(11) 0.6313(2) 0.61157(11) 0.0452(7) Uani 1 1 d .
H17 H -0.0375 0.6656 0.5947 0.054 Uiso 1 1 calc R
C18 C 0.03629(10) 0.61669(19) 0.67396(10) 0.0310(6) Uani 1 1 d .
H18 H 0.0138 0.6422 0.6995 0.037 Uiso 1 1 calc R
C19 C 0.16282(9) 0.77536(17) 0.79024(9) 0.0159(5) Uani 1 1 d .
C20 C 0.14749(9) 0.86995(17) 0.82462(9) 0.0187(5) Uani 1 1 d .
H20 H 0.1332 0.8457 0.8562 0.022 Uiso 1 1 calc R
C21 C 0.15284(9) 0.99766(18) 0.81319(9) 0.0226(5) Uani 1 1 d .
H21 H 0.1418 1.0604 0.8367 0.027 Uiso 1 1 calc R
C22 C 0.17424(10) 1.03479(19) 0.76750(10) 0.0265(5) Uani 1 1 d .
H22 H 0.1778 1.1227 0.7595 0.032 Uiso 1 1 calc R
C23 C 0.19036(10) 0.94255(19) 0.73359(10) 0.0287(6) Uani 1 1 d .
H23 H 0.2055 0.9675 0.7026 0.034 Uiso 1 1 calc R
C24 C 0.18463(9) 0.8142(2) 0.74463(9) 0.0233(5) Uani 1 1 d .
H24 H 0.1956 0.7519 0.7209 0.028 Uiso 1 1 calc R
C25 C 0.39849(9) 0.58849(18) 0.95893(8) 0.0171(5) Uani 1 1 d .
C26 C 0.41528(9) 0.46716(18) 0.94699(9) 0.0235(5) Uani 1 1 d .
H26 H 0.4065 0.3950 0.9670 0.028 Uiso 1 1 calc R
C27 C 0.44534(10) 0.45318(19) 0.90513(9) 0.0267(5) Uani 1 1 d .
H27 H 0.4579 0.3704 0.8972 0.032 Uiso 1 1 calc R
C28 C 0.45744(9) 0.5566(2) 0.87465(9) 0.0240(5) Uani 1 1 d .
C29 C 0.44050(9) 0.6781(2) 0.88804(9) 0.0277(5) Uani 1 1 d .
H29 H 0.4493 0.7504 0.8682 0.033 Uiso 1 1 calc R
C30 C 0.41107(9) 0.69415(19) 0.92993(9) 0.0239(5) Uani 1 1 d .
H30 H 0.3995 0.7771 0.9388 0.029 Uiso 1 1 calc R
C31 C 0.48917(10) 0.5382(2) 0.82795(9) 0.0368(6) Uani 1 1 d .
H31A H 0.4791 0.6118 0.8007 0.055 Uiso 1 1 calc R
H31B H 0.4716 0.4606 0.8046 0.055 Uiso 1 1 calc R
H31C H 0.5372 0.5304 0.8486 0.055 Uiso 1 1 calc R
O1 O 0.09238(7) 0.33079(13) 0.74883(6) 0.0397(4) Uani 1 1 d .
O2 O 0.37071(6) 0.50639(12) 1.05112(6) 0.0259(4) Uani 1 1 d .
O3 O 0.36269(6) 0.74033(12) 1.02754(6) 0.0265(4) Uani 1 1 d .
S1 S 0.35399(3) 0.60867(5) 1.00740(2) 0.02094(13) Uani 1 1 d .

loop_
_atom_site_aniso_label
_atom_site_aniso_U_11
_atom_site_aniso_U_22
_atom_site_aniso_U_33
_atom_site_aniso_U_23
_atom_site_aniso_U_13
_atom_site_aniso_U_12
C1 0.0265(13) 0.0223(13) 0.0227(13) -0.0063(10) 0.0064(10) -0.0003(11)
C2 0.0194(12) 0.0201(12) 0.0174(12) -0.0046(10) 0.0031(10) 0.0018(9)
C3 0.0135(11) 0.0223(13) 0.0158(12) 0.0004(9) 0.0059(9) 0.0049(9)
C4 0.0152(10) 0.0189(11) 0.0122(11) 0.0007(9) 0.0045(8) 0.0001(9)
C5 0.0165(11) 0.0165(11) 0.0146(11) 0.0005(9) 0.0060(9) 0.0039(9)
C6 0.0152(11) 0.0214(12) 0.0144(12) 0.0032(9) 0.0026(9) 0.0029(9)
N1 0.0142(9) 0.0191(10) 0.0117(9) 0.0012(7) 0.0017(7) 0.0005(8)
C8 0.0200(12) 0.0162(12) 0.0183(12) -0.0003(9) 0.0058(10) -0.0001(9)
C9 0.0243(12) 0.0254(13) 0.0181(12) 0.0044(9) 0.0084(10) 0.0025(10)
C10 0.0299(13) 0.0272(13) 0.0245(14) 0.0048(11) 0.0116(11) -0.0021(11)
C11 0.0255(13) 0.0225(13) 0.0256(14) -0.0002(10) 0.0044(11) -0.0059(10)
C12 0.0218(12) 0.0185(12) 0.0170(12) 0.0000(9) 0.0037(9) 0.0029(10)
C13 0.0280(13) 0.0148(12) 0.0142(12) -0.0020(9) -0.0016(10) -0.0016(10)
C14 0.0451(16) 0.0342(14) 0.0202(14) -0.0038(11) 0.0039(12) 0.0104(12)
C15 0.084(2) 0.0369(16) 0.0188(14) -0.0043(12) 0.0141(15) 0.0071(15)
C16 0.073(2) 0.0299(15) 0.0168(14) 0.0025(12) -0.0113(13) -0.0153(15)
C17 0.0277(14) 0.0399(17) 0.0447(18) 0.0189(13) -0.0137(13) -0.0108(12)
C18 0.0232(13) 0.0346(14) 0.0280(14) 0.0108(11) 0.0010(11) -0.0007(11)
C19 0.0143(11) 0.0170(12) 0.0127(11) 0.0018(9) 0.0006(9) 0.0017(9)
C20 0.0202(12) 0.0201(13) 0.0173(12) 0.0009(9) 0.0088(10) -0.0011(9)
C21 0.0246(13) 0.0188(12) 0.0248(13) -0.0012(10) 0.0095(10) 0.0026(10)
C22 0.0255(13) 0.0209(13) 0.0315(14) 0.0040(11) 0.0088(11) -0.0057(10)
C23 0.0323(14) 0.0342(15) 0.0220(13) 0.0042(11) 0.0129(11) -0.0058(11)
C24 0.0232(12) 0.0298(14) 0.0171(12) -0.0038(10) 0.0076(10) 0.0010(11)
C25 0.0139(10) 0.0237(13) 0.0130(11) -0.0025(9) 0.0041(9) 0.0023(9)
C26 0.0253(13) 0.0206(12) 0.0239(13) 0.0041(10) 0.0084(11) 0.0021(10)
C27 0.0304(13) 0.0222(13) 0.0271(14) -0.0020(10) 0.0100(11) 0.0079(10)
C28 0.0125(11) 0.0388(15) 0.0175(12) -0.0028(10) 0.0018(10) 0.0016(10)
C29 0.0230(13) 0.0325(14) 0.0268(14) 0.0087(11) 0.0083(11) -0.0011(11)
C30 0.0217(12) 0.0221(13) 0.0278(14) -0.0008(10) 0.0090(11) -0.0005(10)
C31 0.0210(13) 0.0652(18) 0.0249(14) 0.0000(12) 0.0093(11) 0.0047(12)
O1 0.0547(11) 0.0261(9) 0.0256(10) -0.0051(7) 0.0001(8) -0.0093(9)
O2 0.0237(8) 0.0368(9) 0.0121(8) 0.0090(7) 0.0006(7) 0.0063(7)
O3 0.0246(9) 0.0277(9) 0.0232(9) -0.0139(7) 0.0044(7) -0.0025(7)
S1 0.0185(3) 0.0280(3) 0.0133(3) -0.0018(3) 0.0023(2) 0.0018(3)

loop_
_atom_type_symbol
_atom_type_description
_atom_type_scat_dispersion_real
_atom_type_scat_dispersion_imag
_atom_type_scat_source
C C 0.0033 0.0016 'International Tables Vol C Tables 4.2.6.8 and 6.1.1.4'
H H 0.0000 0.0000 'International Tables Vol C Tables 4.2.6.8 and 6.1.1.4'
N N 0.0061 0.0033 'International Tables Vol C Tables 4.2.6.8 and 6.1.1.4'
O O 0.0106 0.0060 'International Tables Vol C Tables 4.2.6.8 and 6.1.1.4'
S S 0.1246 0.1234 'International Tables Vol C Tables 4.2.6.8 and 6.1.1.4'

loop_
_geom_angle_atom_site_label_1
_geom_angle_atom_site_label_2
_geom_angle_atom_site_label_3
_geom_angle
O1 C1 C2 120.01(19)
O1 C1 C12 119.54(19)
C2 C1 C12 120.44(17)
C3 C2 C13 123.53(18)
C3 C2 C1 121.57(19)
C13 C2 C1 114.79(16)
C2 C3 C19 125.31(18)
C2 C3 C4 118.76(18)
C19 C3 C4 115.89(16)
C3 C4 C5 110.53(15)
C3 C4 C6 118.27(16)
C5 C4 C6 102.12(15)
C3 C4 H4 108.4
C5 C4 H4 108.6
C6 C4 H4 108.5
C12 C5 C8 117.86(16)
C12 C5 C4 112.72(16)
C8 C5 C4 102.66(15)
C12 C5 H5 107.7
C8 C5 H5 107.7
C4 C5 H5 107.7
N1 C6 C4 101.82(14)
N1 C6 H6A 111.4
C4 C6 H6A 111.4
N1 C6 H6B 111.4
C4 C6 H6B 111.4
H6A C6 H6B 109.3
C8 N1 C6 110.85(14)
C8 N1 S1 120.14(12)
C6 N1 S1 117.32(12)
N1 C8 C5 102.00(14)
N1 C8 C9 110.67(15)
C5 C8 C9 112.63(16)
N1 C8 H8 110.5
C5 C8 H8 110.4
C9 C8 H8 110.4
C10 C9 C8 111.04(16)
C10 C9 H9A 109.4
C8 C9 H9A 109.4
C10 C9 H9B 109.4
C8 C9 H9B 109.4
H9A C9 H9B 108.0
C11 C10 C9 111.31(16)
C11 C10 H10A 109.4
C9 C10 H10A 109.4
C11 C10 H10B 109.4
C9 C10 H10B 109.4
H10A C10 H10B 108.0
C10 C11 C12 110.04(16)
C10 C11 H11A 109.7
C12 C11 H11A 109.7
C10 C11 H11B 109.7
C12 C11 H11B 109.7
H11A C11 H11B 108.2
C5 C12 C1 109.28(16)
C5 C12 C11 111.64(16)
C1 C12 C11 112.11(16)
C5 C12 H12 107.8
C1 C12 H12 107.9
C11 C12 H12 108.0
C18 C13 C14 119.0(2)
C18 C13 C2 120.55(19)
C14 C13 C2 120.38(19)
C15 C14 C13 120.6(2)
C15 C14 H14 119.7
C13 C14 H14 119.7
C16 C15 C14 120.1(2)
C16 C15 H15 120.0
C14 C15 H15 120.0
C15 C16 C17 119.7(2)
C15 C16 H16 120.2
C17 C16 H16 120.2
C16 C17 C18 120.4(2)
C16 C17 H17 119.8
C18 C17 H17 119.8
C13 C18 C17 120.2(2)
C13 C18 H18 119.9
C17 C18 H18 119.9
C24 C19 C20 118.07(18)
C24 C19 C3 122.63(18)
C20 C19 C3 119.22(17)
C21 C20 C19 121.00(18)
C21 C20 H20 119.5
C19 C20 H20 119.5
C20 C21 C22 120.26(19)
C20 C21 H21 119.9
C22 C21 H21 119.9
C23 C22 C21 119.48(19)
C23 C22 H22 120.3
C21 C22 H22 120.3
C24 C23 C22 120.5(2)
C24 C23 H23 119.8
C22 C23 H23 119.8
C23 C24 C19 120.72(19)
C23 C24 H24 119.6
C19 C24 H24 119.6
C26 C25 C30 121.14(18)
C26 C25 S1 119.59(15)
C30 C25 S1 119.07(15)
C25 C26 C27 118.42(19)
C25 C26 H26 120.8
C27 C26 H26 120.8
C28 C27 C26 121.75(19)
C28 C27 H27 119.1
C26 C27 H27 119.1
C27 C28 C29 118.55(19)
C27 C28 C31 120.66(19)
C29 C28 C31 120.79(19)
C30 C29 C28 120.6(2)
C30 C29 H29 119.7
C28 C29 H29 119.7
C29 C30 C25 119.55(19)
C29 C30 H30 120.2
C25 C30 H30 120.2
C28 C31 H31A 109.5
C28 C31 H31B 109.5
H31A C31 H31B 109.5
C28 C31 H31C 109.5
H31A C31 H31C 109.5
H31B C31 H31C 109.5
O2 S1 O3 120.08(9)
O2 S1 N1 106.21(8)
O3 S1 N1 106.28(8)
O2 S1 C25 109.17(9)
O3 S1 C25 107.04(9)
N1 S1 C25 107.45(8)

loop_
_geom_bond_atom_site_label_1
_geom_bond_atom_site_label_2
_geom_bond_distance
C1 O1 1.226(2)
C1 C2 1.500(3)
C1 C12 1.515(3)
C2 C3 1.353(2)
C2 C13 1.494(3)
C3 C19 1.501(2)
C3 C4 1.518(2)
C4 C5 1.524(2)
C4 C6 1.538(2)
C4 H4 1.0000
C5 C12 1.509(2)
C5 C8 1.519(2)
C5 H5 1.0000
C6 N1 1.503(2)
C6 H6A 0.9900
C6 H6B 0.9900
N1 C8 1.499(2)
N1 S1 1.6233(15)
C8 C9 1.541(2)
C8 H8 1.0000
C9 C10 1.538(2)
C9 H9A 0.9900
C9 H9B 0.9900
C10 C11 1.533(2)
C10 H10A 0.9900
C10 H10B 0.9900
C11 C12 1.540(2)
C11 H11A 0.9900
C11 H11B 0.9900
C12 H12 1.0000
C13 C18 1.382(2)
C13 C14 1.392(3)
C14 C15 1.389(3)
C14 H14 0.9500
C15 C16 1.375(3)
C15 H15 0.9500
C16 C17 1.384(3)
C16 H16 0.9500
C17 C18 1.393(3)
C17 H17 0.9500
C18 H18 0.9500
C19 C24 1.398(2)
C19 C20 1.403(2)
C20 C21 1.380(2)
C20 H20 0.9500
C21 C22 1.389(3)
C21 H21 0.9500
C22 C23 1.386(2)
C22 H22 0.9500
C23 C24 1.385(2)
C23 H23 0.9500
C24 H24 0.9500
C25 C26 1.382(2)
C25 C30 1.386(2)
C25 S1 1.7736(19)
C26 C27 1.388(2)
C26 H26 0.9500
C27 C28 1.383(2)
C27 H27 0.9500
C28 C29 1.395(3)
C28 C31 1.524(3)
C29 C30 1.381(2)
C29 H29 0.9500
C30 H30 0.9500
C31 H31A 0.9800
C31 H31B 0.9800
C31 H31C 0.9800
O2 S1 1.4441(13)
O3 S1 1.4505(12)

loop_
_geom_torsion_atom_site_label_1
_geom_torsion_atom_site_label_2
_geom_torsion_atom_site_label_3
_geom_torsion_atom_site_label_4
_geom_torsion
O1 C1 C2 C3 169.89(19)
C12 C1 C2 C3 -9.0(3)
O1 C1 C2 C13 -6.4(3)
C12 C1 C2 C13 174.72(17)
C13 C2 C3 C19 -0.6(3)
C1 C2 C3 C19 -176.57(17)
C13 C2 C3 C4 177.07(17)
C1 C2 C3 C4 1.1(3)
C2 C3 C4 C5 31.9(2)
C19 C3 C4 C5 -150.25(15)
C2 C3 C4 C6 148.99(18)
C19 C3 C4 C6 -33.1(2)
C3 C4 C5 C12 -59.5(2)
C6 C4 C5 C12 173.78(15)
C3 C4 C5 C8 172.65(15)
C6 C4 C5 C8 45.95(18)
C3 C4 C6 N1 -156.93(15)
C5 C4 C6 N1 -35.42(17)
C4 C6 N1 C8 12.76(19)
C4 C6 N1 S1 156.05(11)
C6 N1 C8 C5 15.04(19)
S1 N1 C8 C5 -127.07(14)
C6 N1 C8 C9 -105.00(17)
S1 N1 C8 C9 112.89(16)
C12 C5 C8 N1 -161.63(15)
C4 C5 C8 N1 -37.13(17)
C12 C5 C8 C9 -43.0(2)
C4 C5 C8 C9 81.53(18)
N1 C8 C9 C10 160.84(15)
C5 C8 C9 C10 47.4(2)
C8 C9 C10 C11 -57.8(2)
C9 C10 C11 C12 60.5(2)
C8 C5 C12 C1 170.20(16)
C4 C5 C12 C1 50.9(2)
C8 C5 C12 C11 45.6(2)
C4 C5 C12 C11 -73.7(2)
O1 C1 C12 C5 163.71(19)
C2 C1 C12 C5 -17.4(2)
O1 C1 C12 C11 -72.0(2)
C2 C1 C12 C11 106.9(2)
C10 C11 C12 C5 -52.8(2)
C10 C11 C12 C1 -175.78(16)
C3 C2 C13 C18 -78.0(3)
C1 C2 C13 C18 98.2(2)
C3 C2 C13 C14 105.4(2)
C1 C2 C13 C14 -78.4(2)
C18 C13 C14 C15 2.1(3)
C2 C13 C14 C15 178.74(19)
C13 C14 C15 C16 -2.2(3)
C14 C15 C16 C17 0.8(4)
C15 C16 C17 C18 0.8(3)
C14 C13 C18 C17 -0.5(3)
C2 C13 C18 C17 -177.16(18)
C16 C17 C18 C13 -0.9(3)
C2 C3 C19 C24 -48.2(3)
C4 C3 C19 C24 134.07(19)
C2 C3 C19 C20 135.2(2)
C4 C3 C19 C20 -42.5(2)
C24 C19 C20 C21 0.9(3)
C3 C19 C20 C21 177.66(17)
C19 C20 C21 C22 -0.6(3)
C20 C21 C22 C23 -0.2(3)
C21 C22 C23 C24 0.6(3)
C22 C23 C24 C19 -0.3(3)
C20 C19 C24 C23 -0.5(3)
C3 C19 C24 C23 -177.09(18)
C30 C25 C26 C27 0.1(3)
S1 C25 C26 C27 174.85(15)
C25 C26 C27 C28 -1.3(3)
C26 C27 C28 C29 1.9(3)
C26 C27 C28 C31 -178.69(18)
C27 C28 C29 C30 -1.3(3)
C31 C28 C29 C30 179.28(18)
C28 C29 C30 C25 0.2(3)
C26 C25 C30 C29 0.4(3)
S1 C25 C30 C29 -174.32(15)
C8 N1 S1 O2 -36.42(15)
C6 N1 S1 O2 -176.18(13)
C8 N1 S1 O3 -165.37(13)
C6 N1 S1 O3 54.87(15)
C8 N1 S1 C25 80.32(15)
C6 N1 S1 C25 -59.45(15)
C26 C25 S1 O2 29.84(18)
C30 C25 S1 O2 -155.31(15)
C26 C25 S1 O3 161.25(15)
C30 C25 S1 O3 -23.90(18)
C26 C25 S1 N1 -84.94(16)
C30 C25 S1 N1 89.92(17)
